data_7212671
loop_
_publ_author_name
'Liang, Li-Li'
'Ren, Shi-Bin'
'Wang, Jun'
'Zhang, Jun'
'Li, Yi-Zhi'
'Du, Hong-Bin'
'You, Xiao-Zeng'

_publ_section_title
;
 A 3-dimensional coordination polymer with a fluorite structure
 constructed from a semi-rigid tetrahedral ligand
;
_journal_issue 10
_journal_name_full CrystEngComm
_journal_page_first 2669
_journal_paper_doi 10.1039/c003203d
_journal_volume 12
_journal_year 2010
_chemical_formula_moiety 'C66 H50 Co3 O24'
_chemical_formula_sum 'C66 H50 Co3 O24'
_chemical_formula_weight 1403.85
_chemical_name_systematic
;
?
;
_space_group_IT_number 2
_symmetry_cell_setting triclinic
_symmetry_space_group_name_Hall '-P 1'
_symmetry_space_group_name_H-M 'P -1'
_atom_sites_solution_hydrogens geom
_atom_sites_solution_primary direct
_atom_sites_solution_secondary difmap
_audit_creation_method SHELXL-97
_cell_angle_alpha 108.300(5)
_cell_angle_beta 101.394(4)
_cell_angle_gamma 102.280(5)
_cell_formula_units_Z 1
_cell_length_a 12.036(3)
_cell_length_b 15.301(4)
_cell_length_c 16.906(5)
_cell_measurement_reflns_used 1172
_cell_measurement_temperature 291(2)
_cell_measurement_theta_max 18.302
_cell_measurement_theta_min 2.35
_cell_volume 2768.6(13)
_computing_cell_refinement SMART
_computing_data_collection 'SMART (Bruker, 2000)'
_computing_data_reduction 'SAINT (Bruker, 2000)'
_computing_molecular_graphics SHELXTL
_computing_publication_material SHELXTL
_computing_structure_refinement 'SHELXL-97 (Sheldrick, 1997)'
_computing_structure_solution 'SHELXS-97 (Sheldrick, 1990)'
_diffrn_ambient_temperature 291(2)
_diffrn_measured_fraction_theta_full 0.980
_diffrn_measured_fraction_theta_max 0.980
_diffrn_measurement_device_type 'Bruker Smart Apex CCD'
_diffrn_measurement_method 'phi and omega scans'
_diffrn_radiation_monochromator graphite
_diffrn_radiation_source 'fine-focus sealed tube'
_diffrn_radiation_type MoK\a
_diffrn_radiation_wavelength 0.71073
_diffrn_reflns_av_R_equivalents 0.0317
_diffrn_reflns_av_sigmaI/netI 0.0551
_diffrn_reflns_limit_h_max 14
_diffrn_reflns_limit_h_min -13
_diffrn_reflns_limit_k_max 18
_diffrn_reflns_limit_k_min -18
_diffrn_reflns_limit_l_max 19
_diffrn_reflns_limit_l_min -20
_diffrn_reflns_number 15137
_diffrn_reflns_theta_full 26.00
_diffrn_reflns_theta_max 26.00
_diffrn_reflns_theta_min 1.81
_exptl_absorpt_coefficient_mu 0.491
_exptl_absorpt_correction_T_max 0.9168
_exptl_absorpt_correction_T_min 0.9081
_exptl_absorpt_correction_type multi-scan
_exptl_absorpt_process_details 'SADABS; Bruker, 2000'
_exptl_crystal_colour blue
_exptl_crystal_density_diffrn 0.842
_exptl_crystal_density_method 'not measured'
_exptl_crystal_description block
_exptl_crystal_F_000 719
_exptl_crystal_size_max 0.20
_exptl_crystal_size_mid 0.18
_exptl_crystal_size_min 0.18
_refine_diff_density_max 0.232
_refine_diff_density_min -0.693
_refine_diff_density_rms 0.051
_refine_ls_extinction_method none
_refine_ls_goodness_of_fit_ref 1.028
_refine_ls_hydrogen_treatment constr
_refine_ls_matrix_type full
_refine_ls_number_parameters 421
_refine_ls_number_reflns 10665
_refine_ls_number_restraints 0
_refine_ls_restrained_S_all 1.028
_refine_ls_R_factor_all 0.0764
_refine_ls_R_factor_gt 0.0550
_refine_ls_shift/su_max 0.000
_refine_ls_shift/su_mean 0.000
_refine_ls_structure_factor_coef Fsqd
_refine_ls_weighting_details 'calc w=1/[\s^2^(Fo^2^)+(0.0500P)^2^+1.2200P] where P=(Fo^2^+2Fc^2^)/3'
_refine_ls_weighting_scheme calc
_refine_ls_wR_factor_gt 0.1183
_refine_ls_wR_factor_ref 0.1236
_reflns_number_gt 7878
_reflns_number_total 10665
_reflns_threshold_expression >2sigma(I)
_cod_data_source_file c003203d.txt
_cod_data_source_block 1
_cod_database_code 7212671

loop_
_symmetry_equiv_pos_as_xyz
'x, y, z'
'-x, -y, -z'

loop_
_atom_site_label
_atom_site_type_symbol
_atom_site_fract_x
_atom_site_fract_y
_atom_site_fract_z
_atom_site_U_iso_or_equiv
_atom_site_adp_type
_atom_site_occupancy
_atom_site_symmetry_multiplicity
_atom_site_calc_flag
_atom_site_refinement_flags
C1 C 1.0175(2) 0.9078(2) 0.62814(18) 0.0449(6) Uani 1 1 d .
C2 C 0.9994(2) 0.8523(2) 0.68737(18) 0.0448(6) Uani 1 1 d .
H2A H 0.9601 0.8823 0.7286 0.054 Uiso 1 1 calc R
H2B H 0.9507 0.7864 0.6535 0.054 Uiso 1 1 calc R
C3 C 1.1213(2) 0.8075(2) 0.78825(18) 0.0425(6) Uani 1 1 d .
C4 C 1.2327(3) 0.8112(2) 0.8305(2) 0.0548(8) Uani 1 1 d .
H4 H 1.2980 0.8462 0.8204 0.066 Uiso 1 1 calc R
C5 C 1.2511(3) 0.7639(2) 0.88842(18) 0.0469(7) Uani 1 1 d .
H5 H 1.3273 0.7665 0.9160 0.056 Uiso 1 1 calc R
C6 C 1.1539(3) 0.7136(2) 0.90354(19) 0.0493(7) Uani 1 1 d .
C7 C 1.0462(3) 0.7062(2) 0.86088(18) 0.0473(7) Uani 1 1 d .
H7 H 0.9825 0.6669 0.8689 0.057 Uiso 1 1 calc R
C8 C 1.0206(2) 0.7555(2) 0.80226(18) 0.0446(6) Uani 1 1 d .
H8 H 0.9439 0.7529 0.7759 0.054 Uiso 1 1 calc R
C9 C 1.1691(2) 0.6603(2) 0.96308(18) 0.0422(6) Uani 1 1 d .
C10 C 0.8956(3) 0.9092(2) 0.58159(19) 0.0503(7) Uani 1 1 d .
H10A H 0.8626 0.9471 0.6232 0.060 Uiso 1 1 calc R
H10B H 0.9030 0.9382 0.5388 0.060 Uiso 1 1 calc R
C11 C 0.7366(2) 0.7856(2) 0.46392(19) 0.0514(7) Uani 1 1 d .
C12 C 0.6813(3) 0.6873(2) 0.4199(2) 0.0569(8) Uani 1 1 d .
H12 H 0.7041 0.6455 0.4450 0.068 Uiso 1 1 calc R
C13 C 0.5958(3) 0.6486(2) 0.3420(2) 0.0551(8) Uani 1 1 d .
H13 H 0.5578 0.5827 0.3156 0.066 Uiso 1 1 calc R
C14 C 0.5681(2) 0.7126(2) 0.30402(18) 0.0461(6) Uani 1 1 d .
C15 C 0.6174(2) 0.8100(2) 0.34556(19) 0.0469(7) Uani 1 1 d .
H15 H 0.5943 0.8513 0.3199 0.056 Uiso 1 1 calc R
C16 C 0.7001(2) 0.8466(2) 0.42423(18) 0.0472(7) Uani 1 1 d .
H16 H 0.7330 0.9129 0.4521 0.057 Uiso 1 1 calc R
C17 C 0.4795(3) 0.6712(2) 0.21407(18) 0.0454(7) Uani 1 1 d .
C18 C 1.0729(3) 0.8553(2) 0.56200(18) 0.0427(6) Uani 1 1 d .
H18A H 1.1511 0.8569 0.5922 0.051 Uiso 1 1 calc R
H18B H 1.0252 0.7884 0.5340 0.051 Uiso 1 1 calc R
C19 C 1.0838(3) 0.8269(2) 0.42290(19) 0.0485(7) Uani 1 1 d .
C20 C 0.9878(3) 0.7490(2) 0.3665(2) 0.0522(7) Uani 1 1 d .
H20 H 0.9169 0.7367 0.3809 0.063 Uiso 1 1 calc R
C21 C 0.9977(3) 0.6894(2) 0.2887(2) 0.0604(9) Uani 1 1 d .
H21 H 0.9335 0.6372 0.2510 0.073 Uiso 1 1 calc R
C22 C 1.1037(2) 0.70772(19) 0.26727(16) 0.0401(6) Uani 1 1 d .
C23 C 1.1998(3) 0.7857(2) 0.3236(2) 0.0581(9) Uani 1 1 d .
H23 H 1.2707 0.7980 0.3093 0.070 Uiso 1 1 calc R
C24 C 1.1898(3) 0.8453(2) 0.4015(2) 0.0576(8) Uani 1 1 d .
H24 H 1.2541 0.8975 0.4392 0.069 Uiso 1 1 calc R
C25 C 1.1270(2) 0.64719(19) 0.18649(17) 0.0405(6) Uani 1 1 d .
C26 C 1.0938(2) 1.00779(18) 0.68036(16) 0.0399(6) Uani 1 1 d .
H26A H 1.1728 1.0075 0.7070 0.048 Uiso 1 1 calc R
H26B H 1.1000 1.0448 0.6434 0.048 Uiso 1 1 calc R
C27 C 1.0943(2) 1.1416(2) 0.80131(18) 0.0462(6) Uani 1 1 d .
C28 C 1.0357(2) 1.1784(2) 0.86148(18) 0.0439(6) Uani 1 1 d .
H28 H 0.9645 1.1397 0.8612 0.053 Uiso 1 1 calc R
C29 C 1.0818(2) 1.27137(19) 0.92128(17) 0.0412(6) Uani 1 1 d .
H29 H 1.0421 1.2948 0.9614 0.049 Uiso 1 1 calc R
C30 C 1.1885(2) 1.3309(2) 0.92198(18) 0.0450(6) Uani 1 1 d .
C31 C 1.2485(2) 1.2920(2) 0.86337(18) 0.0435(6) Uani 1 1 d .
H31 H 1.3220 1.3291 0.8656 0.052 Uiso 1 1 calc R
C32 C 1.1994(2) 1.1974(2) 0.80087(18) 0.0513(8) Uani 1 1 d .
H32 H 1.2378 1.1733 0.7600 0.062 Uiso 1 1 calc R
C33 C 1.2354(2) 1.43197(19) 0.98231(16) 0.0385(6) Uani 1 1 d .
Co1 Co 1.0000 0.5000 1.0000 0.03580(13) Uani 1 2 d S
Co2 Co 0.29708(3) 0.60374(3) 0.08920(2) 0.04034(11) Uani 1 1 d .
O1 O 1.11353(17) 0.85407(14) 0.73171(12) 0.0472(5) Uani 1 1 d .
O2 O 1.07729(15) 0.61891(12) 0.97565(11) 0.0380(4) Uani 1 1 d .
O3 O 1.27418(16) 0.66131(14) 0.99725(13) 0.0464(4) Uani 1 1 d .
O4 O 0.81976(18) 0.81335(14) 0.54031(13) 0.0557(6) Uani 1 1 d .
O5 O 0.42236(17) 0.58659(14) 0.18511(13) 0.0567(6) Uani 1 1 d .
O6 O 0.46043(17) 0.72713(15) 0.17453(13) 0.0531(5) Uani 1 1 d .
O7 O 1.08313(18) 0.89274(13) 0.49955(12) 0.0484(5) Uani 1 1 d .
O8 O 1.22477(16) 0.66933(13) 0.17530(12) 0.0429(4) Uani 1 1 d .
O9 O 1.03197(16) 0.57788(13) 0.12968(12) 0.0432(4) Uani 1 1 d .
H9C H 0.9792 0.6027 0.1134 0.052 Uiso 1 1 d R
O10 O 1.04186(17) 1.04955(14) 0.74549(13) 0.0514(5) Uani 1 1 d .
O11 O 1.17123(15) 1.47088(12) 1.02658(12) 0.0403(4) Uani 1 1 d .
O12 O 1.33779(16) 1.48089(13) 0.98965(12) 0.0445(4) Uani 1 1 d .

loop_
_atom_site_aniso_label
_atom_site_aniso_U_11
_atom_site_aniso_U_22
_atom_site_aniso_U_33
_atom_site_aniso_U_23
_atom_site_aniso_U_13
_atom_site_aniso_U_12
C1 0.0470(15) 0.0436(15) 0.0388(15) 0.0112(12) 0.0104(12) 0.0108(12)
C2 0.0421(15) 0.0506(16) 0.0387(14) 0.0151(12) 0.0101(12) 0.0113(12)
C3 0.0434(14) 0.0452(15) 0.0426(15) 0.0174(12) 0.0170(12) 0.0141(12)
C4 0.0497(17) 0.0513(17) 0.0557(18) 0.0229(14) -0.0042(14) 0.0129(14)
C5 0.0541(17) 0.0468(16) 0.0448(16) 0.0217(13) 0.0127(13) 0.0189(13)
C6 0.0539(17) 0.0400(15) 0.0409(15) 0.0130(12) -0.0007(13) 0.0038(13)
C7 0.0497(16) 0.0494(16) 0.0398(15) 0.0174(13) 0.0123(13) 0.0077(13)
C8 0.0418(15) 0.0499(16) 0.0471(16) 0.0246(13) 0.0166(12) 0.0097(12)
C9 0.0433(15) 0.0436(15) 0.0398(15) 0.0143(12) 0.0134(12) 0.0132(12)
C10 0.0470(16) 0.0509(16) 0.0394(15) 0.0091(13) 0.0000(12) 0.0104(13)
C11 0.0408(15) 0.0507(17) 0.0455(16) 0.0119(13) -0.0075(12) 0.0069(13)
C12 0.0568(18) 0.0494(17) 0.0517(18) 0.0195(14) -0.0057(14) 0.0084(14)
C13 0.0512(17) 0.0496(17) 0.0473(17) 0.0116(13) -0.0084(14) 0.0107(14)
C14 0.0428(15) 0.0415(15) 0.0421(15) 0.0034(12) 0.0047(12) 0.0139(12)
C15 0.0470(16) 0.0492(16) 0.0453(16) 0.0183(13) 0.0137(13) 0.0142(13)
C16 0.0476(16) 0.0400(15) 0.0448(16) 0.0093(12) 0.0072(13) 0.0099(12)
C17 0.0477(16) 0.0405(15) 0.0377(15) -0.0009(12) 0.0099(12) 0.0178(13)
C18 0.0501(16) 0.0426(14) 0.0418(15) 0.0175(12) 0.0194(12) 0.0180(12)
C19 0.0564(17) 0.0496(16) 0.0449(16) 0.0189(13) 0.0222(14) 0.0173(14)
C20 0.0466(16) 0.0482(16) 0.0618(19) 0.0107(14) 0.0281(14) 0.0172(13)
C21 0.0487(17) 0.0548(18) 0.0533(19) -0.0137(14) 0.0134(14) 0.0188(14)
C22 0.0437(14) 0.0441(14) 0.0318(13) 0.0100(11) 0.0070(11) 0.0214(12)
C23 0.0521(17) 0.0474(17) 0.0503(18) -0.0167(13) 0.0146(14) 0.0187(14)
C24 0.0514(17) 0.0446(16) 0.0584(19) -0.0087(14) 0.0165(15) 0.0193(14)
C25 0.0427(15) 0.0416(14) 0.0349(14) 0.0105(11) 0.0083(11) 0.0161(12)
C26 0.0395(14) 0.0411(14) 0.0288(13) 0.0036(11) 0.0066(11) 0.0083(11)
C27 0.0411(14) 0.0436(15) 0.0420(15) 0.0044(12) 0.0111(12) 0.0072(12)
C28 0.0433(15) 0.0462(15) 0.0424(15) 0.0143(12) 0.0158(12) 0.0136(12)
C29 0.0442(15) 0.0388(14) 0.0407(15) 0.0111(11) 0.0161(12) 0.0142(12)
C30 0.0389(14) 0.0498(16) 0.0402(15) 0.0067(12) 0.0103(11) 0.0173(12)
C31 0.0405(14) 0.0432(15) 0.0440(15) 0.0120(12) 0.0129(12) 0.0121(12)
C32 0.0428(15) 0.0545(17) 0.0344(14) -0.0099(12) 0.0168(12) 0.0050(13)
C33 0.0453(15) 0.0420(14) 0.0293(13) 0.0152(11) 0.0080(11) 0.0147(12)
Co1 0.0365(3) 0.0372(3) 0.0343(3) 0.0134(2) 0.0108(2) 0.0113(2)
Co2 0.0410(2) 0.03581(19) 0.0394(2) 0.00937(15) 0.00882(16) 0.01126(15)
O1 0.0468(11) 0.0509(11) 0.0451(11) 0.0219(9) 0.0104(9) 0.0133(9)
O2 0.0383(9) 0.0399(10) 0.0369(10) 0.0146(8) 0.0113(8) 0.0126(8)
O3 0.0395(10) 0.0486(11) 0.0513(11) 0.0207(9) 0.0087(9) 0.0139(9)
O4 0.0527(12) 0.0444(11) 0.0509(12) 0.0177(9) -0.0187(9) 0.0074(9)
O5 0.0443(11) 0.0477(12) 0.0455(11) -0.0118(9) -0.0107(9) 0.0146(9)
O6 0.0428(11) 0.0606(13) 0.0406(11) 0.0112(10) -0.0003(9) 0.0077(9)
O7 0.0600(12) 0.0418(10) 0.0427(11) 0.0132(9) 0.0159(9) 0.0160(9)
O8 0.0417(10) 0.0396(10) 0.0411(10) 0.0087(8) 0.0100(8) 0.0106(8)
O9 0.0425(10) 0.0458(10) 0.0431(11) 0.0142(9) 0.0172(8) 0.0153(8)
O10 0.0440(11) 0.0432(11) 0.0443(11) -0.0087(9) 0.0131(9) 0.0050(8)
O11 0.0391(9) 0.0360(9) 0.0399(10) 0.0086(8) 0.0077(8) 0.0107(8)
O12 0.0398(10) 0.0414(10) 0.0389(10) 0.0031(8) 0.0059(8) 0.0079(8)

loop_
_atom_type_symbol
_atom_type_description
_atom_type_scat_dispersion_real
_atom_type_scat_dispersion_imag
_atom_type_scat_source
C C 0.0033 0.0016 'International Tables Vol C Tables 4.2.6.8 and 6.1.1.4'
H H 0.0000 0.0000 'International Tables Vol C Tables 4.2.6.8 and 6.1.1.4'
Co Co 0.3494 0.9721 'International Tables Vol C Tables 4.2.6.8 and 6.1.1.4'
O O 0.0106 0.0060 'International Tables Vol C Tables 4.2.6.8 and 6.1.1.4'

loop_
_geom_angle_atom_site_label_1
_geom_angle_atom_site_label_2
_geom_angle_atom_site_label_3
_geom_angle
_geom_angle_site_symmetry_1
_geom_angle_site_symmetry_3
C26 C1 C18 111.3(2) . .
C26 C1 C2 109.9(2) . .
C18 C1 C2 108.4(2) . .
C26 C1 C10 109.7(2) . .
C18 C1 C10 109.7(2) . .
C2 C1 C10 107.8(2) . .
O1 C2 C1 106.9(2) . .
O1 C2 H2A 110.3 . .
C1 C2 H2A 110.3 . .
O1 C2 H2B 110.3 . .
C1 C2 H2B 110.3 . .
H2A C2 H2B 108.6 . .
O1 C3 C4 117.0(3) . .
O1 C3 C8 122.6(3) . .
C4 C3 C8 120.4(3) . .
C3 C4 C5 121.9(3) . .
C3 C4 H4 119.0 . .
C5 C4 H4 119.0 . .
C6 C5 C4 118.4(3) . .
C6 C5 H5 120.8 . .
C4 C5 H5 120.8 . .
C7 C6 C5 120.3(3) . .
C7 C6 C9 119.2(3) . .
C5 C6 C9 120.3(3) . .
C6 C7 C8 124.1(3) . .
C6 C7 H7 118.0 . .
C8 C7 H7 118.0 . .
C3 C8 C7 114.6(3) . .
C3 C8 H8 122.7 . .
C7 C8 H8 122.7 . .
O2 C9 O3 125.6(3) . .
O2 C9 C6 116.6(3) . .
O3 C9 C6 117.8(2) . .
O4 C10 C1 108.9(2) . .
O4 C10 H10A 109.9 . .
C1 C10 H10A 109.9 . .
O4 C10 H10B 109.9 . .
C1 C10 H10B 109.9 . .
H10A C10 H10B 108.3 . .
O4 C11 C12 117.3(3) . .
O4 C11 C16 126.1(3) . .
C12 C11 C16 116.5(3) . .
C13 C12 C11 123.9(3) . .
C13 C12 H12 118.0 . .
C11 C12 H12 118.0 . .
C12 C13 C14 116.6(3) . .
C12 C13 H13 121.7 . .
C14 C13 H13 121.7 . .
C15 C14 C13 121.7(3) . .
C15 C14 C17 120.3(3) . .
C13 C14 C17 118.0(3) . .
C16 C15 C14 120.1(3) . .
C16 C15 H15 119.9 . .
C14 C15 H15 119.9 . .
C15 C16 C11 120.9(3) . .
C15 C16 H16 119.6 . .
C11 C16 H16 119.6 . .
O5 C17 O6 121.8(3) . .
O5 C17 C14 118.6(3) . .
O6 C17 C14 119.4(2) . .
O5 C17 Co2 57.86(15) . .
O6 C17 Co2 64.77(15) . .
C14 C17 Co2 165.2(2) . .
O7 C18 C1 114.1(2) . .
O7 C18 H18A 108.7 . .
C1 C18 H18A 108.7 . .
O7 C18 H18B 108.7 . .
C1 C18 H18B 108.7 . .
H18A C18 H18B 107.6 . .
O7 C19 C20 125.2(3) . .
O7 C19 C24 114.7(3) . .
C20 C19 C24 120.0(3) . .
C19 C20 C21 120.0(3) . .
C19 C20 H20 120.0 . .
C21 C20 H20 120.0 . .
C22 C21 C20 120.0(3) . .
C22 C21 H21 120.0 . .
C20 C21 H21 120.0 . .
C23 C22 C21 120.0(3) . .
C23 C22 C25 114.8(2) . .
C21 C22 C25 125.2(3) . .
C22 C23 C24 120.0(3) . .
C22 C23 H23 120.0 . .
C24 C23 H23 120.0 . .
C23 C24 C19 120.0(3) . .
C23 C24 H24 120.0 . .
C19 C24 H24 120.0 . .
O8 C25 O9 126.0(2) . .
O8 C25 C22 119.4(2) . .
O9 C25 C22 114.3(2) . .
O10 C26 C1 108.2(2) . .
O10 C26 H26A 110.1 . .
C1 C26 H26A 110.1 . .
O10 C26 H26B 110.1 . .
C1 C26 H26B 110.1 . .
H26A C26 H26B 108.4 . .
O10 C27 C32 123.3(2) . .
O10 C27 C28 116.2(2) . .
C32 C27 C28 120.5(3) . .
C29 C28 C27 120.8(3) . .
C29 C28 H28 119.6 . .
C27 C28 H28 119.6 . .
C28 C29 C30 120.2(3) . .
C28 C29 H29 119.9 . .
C30 C29 H29 119.9 . .
C31 C30 C29 118.4(3) . .
C31 C30 C33 120.8(3) . .
C29 C30 C33 120.8(2) . .
C30 C31 C32 121.0(3) . .
C30 C31 H31 119.5 . .
C32 C31 H31 119.5 . .
C27 C32 C31 119.0(2) . .
C27 C32 H32 120.5 . .
C31 C32 H32 120.5 . .
O12 C33 O11 120.0(2) . .
O12 C33 C30 119.9(2) . .
O11 C33 C30 120.1(2) . .
O9 Co1 O9 180.000(1) 2_766 1_556
O9 Co1 O2 86.87(7) 2_766 .
O9 Co1 O2 93.13(7) 1_556 .
O9 Co1 O2 93.13(7) 2_766 2_767
O9 Co1 O2 86.87(7) 1_556 2_767
O2 Co1 O2 180.000(1) . 2_767
O9 Co1 O11 90.34(7) 2_766 2_777
O9 Co1 O11 89.66(7) 1_556 2_777
O2 Co1 O11 89.78(7) . 2_777
O2 Co1 O11 90.22(7) 2_767 2_777
O9 Co1 O11 89.66(7) 2_766 1_545
O9 Co1 O11 90.34(7) 1_556 1_545
O2 Co1 O11 90.22(7) . 1_545
O2 Co1 O11 89.78(7) 2_767 1_545
O11 Co1 O11 180.000(1) 2_777 1_545
O8 Co2 O3 104.93(8) 1_455 1_454
O8 Co2 O11 101.42(8) 1_455 1_444
O3 Co2 O11 100.89(8) 1_454 1_444
O8 Co2 O5 91.83(8) 1_455 .
O3 Co2 O5 145.26(9) 1_454 .
O11 Co2 O5 105.36(8) 1_444 .
O8 Co2 O6 82.49(8) 1_455 .
O3 Co2 O6 92.19(8) 1_454 .
O11 Co2 O6 164.75(8) 1_444 .
O5 Co2 O6 59.57(8) . .
O8 Co2 O12 160.12(7) 1_455 1_444
O3 Co2 O12 87.17(8) 1_454 1_444
O11 Co2 O12 60.21(7) 1_444 1_444
O5 Co2 O12 86.51(7) . 1_444
O6 Co2 O12 113.27(7) . 1_444
O8 Co2 C17 83.93(8) 1_455 .
O3 Co2 C17 121.52(9) 1_454 .
O11 Co2 C17 134.54(9) 1_444 .
O5 Co2 C17 29.25(9) . .
O6 Co2 C17 30.59(8) . .
O12 Co2 C17 103.39(8) 1_444 .
C3 O1 C2 118.4(2) . .
C9 O2 Co1 143.00(18) . .
C9 O3 Co2 117.81(17) . 1_656
C11 O4 C10 121.1(2) . .
C17 O5 Co2 92.89(19) . .
C17 O6 Co2 84.64(16) . .
C18 O7 C19 113.7(2) . .
C25 O8 Co2 132.38(18) . 1_655
C25 O9 Co1 130.66(16) . 1_554
C25 O9 H9C 109.5 . .
Co1 O9 H9C 85.8 1_554 .
C27 O10 C26 119.7(2) . .
C33 O11 Co2 95.12(15) . 1_666
C33 O11 Co1 137.27(16) . 1_565
Co2 O11 Co1 105.93(8) 1_666 1_565
C33 O12 Co2 84.69(15) . 1_666

loop_
_geom_bond_atom_site_label_1
_geom_bond_atom_site_label_2
_geom_bond_distance
_geom_bond_site_symmetry_2
C1 C26 1.483(4) .
C1 C18 1.516(4) .
C1 C2 1.520(4) .
C1 C10 1.530(4) .
C2 O1 1.420(3) .
C2 H2A 0.9700 .
C2 H2B 0.9700 .
C3 O1 1.360(3) .
C3 C4 1.369(4) .
C3 C8 1.407(4) .
C4 C5 1.400(4) .
C4 H4 0.9300 .
C5 C6 1.373(4) .
C5 H5 0.9300 .
C6 C7 1.316(4) .
C6 C9 1.489(4) .
C7 C8 1.446(4) .
C7 H7 0.9300 .
C8 H8 0.9300 .
C9 O2 1.243(3) .
C9 O3 1.277(3) .
C10 O4 1.416(3) .
C10 H10A 0.9700 .
C10 H10B 0.9700 .
C11 O4 1.347(3) .
C11 C12 1.391(4) .
C11 C16 1.402(4) .
C12 C13 1.364(4) .
C12 H12 0.9300 .
C13 C14 1.389(4) .
C13 H13 0.9300 .
C14 C15 1.367(4) .
C14 C17 1.522(4) .
C15 C16 1.359(4) .
C15 H15 0.9300 .
C16 H16 0.9300 .
C17 O5 1.216(3) .
C17 O6 1.271(4) .
C17 Co2 2.486(3) .
C18 O7 1.364(3) .
C18 H18A 0.9700 .
C18 H18B 0.9700 .
C19 O7 1.372(3) .
C19 C20 1.390(4) .
C19 C24 1.390(4) .
C20 C21 1.390(4) .
C20 H20 0.9300 .
C21 C22 1.390(4) .
C21 H21 0.9300 .
C22 C23 1.390(4) .
C22 C25 1.506(4) .
C23 C24 1.390(4) .
C23 H23 0.9300 .
C24 H24 0.9300 .
C25 O8 1.223(3) .
C25 O9 1.329(3) .
C26 O10 1.418(3) .
C26 H26A 0.9700 .
C26 H26B 0.9700 .
C27 O10 1.350(3) .
C27 C32 1.371(4) .
C27 C28 1.394(4) .
C28 C29 1.376(4) .
C28 H28 0.9300 .
C29 C30 1.404(4) .
C29 H29 0.9300 .
C30 C31 1.398(4) .
C30 C33 1.470(4) .
C31 C32 1.411(4) .
C31 H31 0.9300 .
C32 H32 0.9300 .
C33 O12 1.258(3) .
C33 O11 1.286(3) .
Co1 O9 2.0507(19) 2_766
Co1 O9 2.0507(19) 1_556
Co1 O2 2.0608(18) .
Co1 O2 2.0608(18) 2_767
Co1 O11 2.1906(18) 2_777
Co1 O11 2.1906(18) 1_545
Co2 O8 1.9591(19) 1_455
Co2 O3 2.016(2) 1_454
Co2 O11 2.0623(18) 1_444
Co2 O5 2.107(2) .
Co2 O6 2.259(2) .
Co2 O12 2.3101(19) 1_444
O3 Co2 2.016(2) 1_656
O8 Co2 1.9591(19) 1_655
O9 Co1 2.0507(19) 1_554
O9 H9C 0.8500 .
O11 Co2 2.0623(18) 1_666
O11 Co1 2.1906(18) 1_565
O12 Co2 2.3101(19) 1_666

loop_
_geom_torsion_atom_site_label_1
_geom_torsion_atom_site_label_2
_geom_torsion_atom_site_label_3
_geom_torsion_atom_site_label_4
_geom_torsion
_geom_torsion_site_symmetry_1
_geom_torsion_site_symmetry_4
C26 C1 C2 O1 -58.9(3) . .
C18 C1 C2 O1 63.0(3) . .
C10 C1 C2 O1 -178.4(2) . .
O1 C3 C4 C5 -178.3(3) . .
C8 C3 C4 C5 0.2(5) . .
C3 C4 C5 C6 -0.8(5) . .
C4 C5 C6 C7 3.5(5) . .
C4 C5 C6 C9 178.6(3) . .
C5 C6 C7 C8 -5.6(5) . .
C9 C6 C7 C8 179.2(3) . .
O1 C3 C8 C7 176.6(2) . .
C4 C3 C8 C7 -1.9(4) . .
C6 C7 C8 C3 4.7(4) . .
C7 C6 C9 O2 -7.0(4) . .
C5 C6 C9 O2 177.8(3) . .
C7 C6 C9 O3 173.5(3) . .
C5 C6 C9 O3 -1.7(4) . .
C26 C1 C10 O4 -173.3(2) . .
C18 C1 C10 O4 64.1(3) . .
C2 C1 C10 O4 -53.7(3) . .
O4 C11 C12 C13 -179.9(3) . .
C16 C11 C12 C13 0.0(5) . .
C11 C12 C13 C14 3.2(5) . .
C12 C13 C14 C15 -4.9(5) . .
C12 C13 C14 C17 175.6(3) . .
C13 C14 C15 C16 3.3(5) . .
C17 C14 C15 C16 -177.3(3) . .
C14 C15 C16 C11 0.2(5) . .
O4 C11 C16 C15 178.1(3) . .
C12 C11 C16 C15 -1.9(5) . .
C15 C14 C17 O5 -167.7(3) . .
C13 C14 C17 O5 11.8(4) . .
C15 C14 C17 O6 6.7(4) . .
C13 C14 C17 O6 -173.8(3) . .
C15 C14 C17 Co2 -95.7(8) . .
C13 C14 C17 Co2 83.8(8) . .
C26 C1 C18 O7 -65.0(3) . .
C2 C1 C18 O7 174.0(2) . .
C10 C1 C18 O7 56.5(3) . .
O7 C19 C20 C21 177.3(3) . .
C24 C19 C20 C21 0.0(5) . .
C19 C20 C21 C22 0.0(5) . .
C20 C21 C22 C23 0.0(5) . .
C20 C21 C22 C25 178.2(3) . .
C21 C22 C23 C24 0.0(5) . .
C25 C22 C23 C24 -178.3(3) . .
C22 C23 C24 C19 0.0(5) . .
O7 C19 C24 C23 -177.5(3) . .
C20 C19 C24 C23 0.0(5) . .
C23 C22 C25 O8 -0.3(4) . .
C21 C22 C25 O8 -178.5(3) . .
C23 C22 C25 O9 -174.6(3) . .
C21 C22 C25 O9 7.2(4) . .
C18 C1 C26 O10 -175.0(2) . .
C2 C1 C26 O10 -54.9(3) . .
C10 C1 C26 O10 63.4(3) . .
O10 C27 C28 C29 179.9(3) . .
C32 C27 C28 C29 0.2(5) . .
C27 C28 C29 C30 0.6(4) . .
C28 C29 C30 C31 -2.8(4) . .
C28 C29 C30 C33 176.6(3) . .
C29 C30 C31 C32 4.4(4) . .
C33 C30 C31 C32 -175.1(3) . .
O10 C27 C32 C31 -178.4(3) . .
C28 C27 C32 C31 1.3(5) . .
C30 C31 C32 C27 -3.6(5) . .
C31 C30 C33 O12 -9.3(4) . .
C29 C30 C33 O12 171.3(3) . .
C31 C30 C33 O11 169.6(2) . .
C29 C30 C33 O11 -9.8(4) . .
O5 C17 Co2 O8 104.81(18) . 1_455
O6 C17 Co2 O8 -85.49(16) . 1_455
C14 C17 Co2 O8 24.3(8) . 1_455
O5 C17 Co2 O3 -151.38(16) . 1_454
O6 C17 Co2 O3 18.32(18) . 1_454
C14 C17 Co2 O3 128.1(8) . 1_454
O5 C17 Co2 O11 4.7(2) . 1_444
O6 C17 Co2 O11 174.45(13) . 1_444
C14 C17 Co2 O11 -75.7(8) . 1_444
O6 C17 Co2 O5 169.7(3) . .
C14 C17 Co2 O5 -80.5(8) . .
O5 C17 Co2 O6 -169.7(3) . .
C14 C17 Co2 O6 109.8(8) . .
O5 C17 Co2 O12 -56.42(18) . 1_444
O6 C17 Co2 O12 113.28(15) . 1_444
C14 C17 Co2 O12 -136.9(8) . 1_444
C4 C3 O1 C2 -179.5(3) . .
C8 C3 O1 C2 2.0(4) . .
C1 C2 O1 C3 -179.0(2) . .
O3 C9 O2 Co1 -33.1(5) . .
C6 C9 O2 Co1 147.4(2) . .
O9 Co1 O2 C9 -77.7(3) 2_766 .
O9 Co1 O2 C9 102.3(3) 1_556 .
O11 Co1 O2 C9 -168.1(3) 2_777 .
O11 Co1 O2 C9 11.9(3) 1_545 .
O2 C9 O3 Co2 -7.0(4) . 1_656
C6 C9 O3 Co2 172.42(18) . 1_656
C12 C11 O4 C10 168.2(3) . .
C16 C11 O4 C10 -11.8(5) . .
C1 C10 O4 C11 -145.6(3) . .
O6 C17 O5 Co2 -11.0(3) . .
C14 C17 O5 Co2 163.3(2) . .
O8 Co2 O5 C17 -74.13(18) 1_455 .
O3 Co2 O5 C17 45.8(2) 1_454 .
O11 Co2 O5 C17 -176.49(17) 1_444 .
O6 Co2 O5 C17 6.06(16) . .
O12 Co2 O5 C17 125.71(18) 1_444 .
O5 C17 O6 Co2 10.3(3) . .
C14 C17 O6 Co2 -164.0(2) . .
O8 Co2 O6 C17 90.78(16) 1_455 .
O3 Co2 O6 C17 -164.45(16) 1_454 .
O11 Co2 O6 C17 -15.2(4) 1_444 .
O5 Co2 O6 C17 -5.82(15) . .
O12 Co2 O6 C17 -76.59(17) 1_444 .
C1 C18 O7 C19 -153.7(2) . .
C20 C19 O7 C18 68.1(4) . .
C24 C19 O7 C18 -114.5(3) . .
O9 C25 O8 Co2 -15.1(4) . 1_655
C22 C25 O8 Co2 171.39(17) . 1_655
O8 C25 O9 Co1 -12.2(4) . 1_554
C22 C25 O9 Co1 161.63(17) . 1_554
C32 C27 O10 C26 -2.4(4) . .
C28 C27 O10 C26 177.9(2) . .
C1 C26 O10 C27 -179.2(2) . .
O12 C33 O11 Co2 -1.0(3) . 1_666
C30 C33 O11 Co2 -179.9(2) . 1_666
O12 C33 O11 Co1 119.2(2) . 1_565
C30 C33 O11 Co1 -59.7(3) . 1_565
O11 C33 O12 Co2 0.9(2) . 1_666
C30 C33 O12 Co2 179.8(2) . 1_666
